data_4070298
loop_
_publ_author_name
'Rosen, Evelyn L.'
'Varnado, C. Daniel'
'Tennyson, Andrew G.'
'Khramov, Dimitri M.'
'Kamplain, Justin W.'
'Sung, Daphne H.'
'Cresswell, Philip T.'
'Lynch, Vincent M.'
'Bielawski, Christopher W.'

_publ_section_title
;
 Redox-Active N-Heterocyclic Carbenes: Design, Synthesis, and Evaluation
 of Their Electronic Properties
;
_journal_issue 23
_journal_name_full Organometallics
_journal_page_first 6695
_journal_paper_doi 10.1021/om900698x
_journal_volume 28
_journal_year 2009
_chemical_formula_moiety 'C29 H26 N2 O2, Mo, 5 C O'
_chemical_formula_sum 'C34 H26 Mo N2 O7'
_chemical_formula_weight 670.51
_chemical_name_common 6d
_chemical_name_systematic
; 
 ? 
;
_space_group_IT_number 14
_symmetry_cell_setting monoclinic
_symmetry_space_group_name_Hall '-P 2yn'
_symmetry_space_group_name_H-M 'P 1 21/n 1'
_atom_sites_solution_hydrogens geom
_atom_sites_solution_primary direct
_atom_sites_solution_secondary difmap
_audit_creation_method SHELXL-97
_cell_angle_alpha 90.00
_cell_angle_beta 90.923(2)
_cell_angle_gamma 90.00
_cell_formula_units_Z 4
_cell_length_a 9.7932(2)
_cell_length_b 8.3898(3)
_cell_length_c 37.5767(11)
_cell_measurement_reflns_used 4882
_cell_measurement_temperature 153(2)
_cell_measurement_theta_max 25
_cell_measurement_theta_min 1
_cell_volume 3087.01(16)
_computing_cell_refinement 'Collect software, Nonius B.V. 1998'
_computing_data_collection 'Collect software, Nonius B.V. 1998'
_computing_data_reduction
;
DENZO and Scalepack (Otwinoski and Minor, 1997)
;
_computing_molecular_graphics 'XP SHELXTL/PC, Siemens Analytical'
_computing_structure_refinement 'XL SHELXTL/PC, Siemens Analytical'
_computing_structure_solution
;

SIR97 - Altomare A., Burla M.C., Camalli M., Cascarano G.L., Giacovazzo C., 
Guagliardi A., Moliterni A.G.G., Polidori G.,Spagna R.
;
_diffrn_ambient_temperature 153(2)
_diffrn_measured_fraction_theta_full 0.973
_diffrn_measured_fraction_theta_max 0.973
_diffrn_measurement_device_type 'Nonius Kappa CCD'
_diffrn_measurement_method \w-scans
_diffrn_radiation_monochromator graphite
_diffrn_radiation_source 'fine-focus sealed tube'
_diffrn_radiation_type MoK\a
_diffrn_radiation_wavelength 0.71073
_diffrn_reflns_av_R_equivalents 0.0941
_diffrn_reflns_av_sigmaI/netI 0.1628
_diffrn_reflns_limit_h_max 11
_diffrn_reflns_limit_h_min -11
_diffrn_reflns_limit_k_max 9
_diffrn_reflns_limit_k_min -9
_diffrn_reflns_limit_l_max 44
_diffrn_reflns_limit_l_min -44
_diffrn_reflns_number 9093
_diffrn_reflns_theta_full 25.00
_diffrn_reflns_theta_max 25.00
_diffrn_reflns_theta_min 2.16
_exptl_absorpt_coefficient_mu 0.476
_exptl_absorpt_correction_T_max 0.981
_exptl_absorpt_correction_T_min 0.817
_exptl_absorpt_correction_type multi-scan
_exptl_absorpt_process_details 'DENZO and Scalepack (Otwinoski and Minor, 1997)'
_exptl_crystal_colour orange
_exptl_crystal_density_diffrn 1.443
_exptl_crystal_density_method 'not measured'
_exptl_crystal_description needles
_exptl_crystal_F_000 1368
_exptl_crystal_size_max 0.45
_exptl_crystal_size_mid 0.06
_exptl_crystal_size_min 0.04
_refine_diff_density_max 0.839
_refine_diff_density_min -0.915
_refine_diff_density_rms 0.125
_refine_ls_extinction_coef none
_refine_ls_extinction_expression Fc^*^=kFc[1+0.001xFc^2^\l^3^/sin(2\q)]^-1/4^
_refine_ls_extinction_method SHELXL
_refine_ls_goodness_of_fit_ref 1.048
_refine_ls_hydrogen_treatment constr
_refine_ls_matrix_type full
_refine_ls_number_parameters 404
_refine_ls_number_reflns 5275
_refine_ls_number_restraints 0
_refine_ls_restrained_S_all 1.048
_refine_ls_R_factor_all 0.1629
_refine_ls_R_factor_gt 0.0561
_refine_ls_shift/su_max 0.003
_refine_ls_shift/su_mean 0.000
_refine_ls_structure_factor_coef Fsqd
_refine_ls_weighting_details 'calc w=1/[\s^2^(Fo^2^)+(0.0393P)^2^+1.3747P] where P=(Fo^2^+2Fc^2^)/3'
_refine_ls_weighting_scheme calc
_refine_ls_wR_factor_gt 0.0931
_refine_ls_wR_factor_ref 0.1281
_reflns_number_gt 2739
_reflns_number_total 5275
_reflns_threshold_expression >2sigma(I)
_cod_data_source_file om900698x_si_002.cif
_cod_data_source_block moqhnc
_cod_depositor_comments
;
The following automatic conversions were performed:

'_symmetry_cell_setting' value 'Monoclinic' changed to 'monoclinic'
according to /home/saulius/struct/CIF-dictionaries/cif_core.dic
dictionary named 'cif_core.dic' version 2.4.2 from 2011-04-26.

Automatic conversion script
Id: cif_fix_values 1715 2011-07-08 13:25:40Z adriana 
;
_cod_original_sg_symbol_H-M P21/n
_cod_database_code 4070298

loop_
_symmetry_equiv_pos_as_xyz
'x, y, z'
'-x+1/2, y+1/2, -z+1/2'
'-x, -y, -z'
'x-1/2, -y-1/2, z-1/2'

loop_
_atom_site_label
_atom_site_type_symbol
_atom_site_fract_x
_atom_site_fract_y
_atom_site_fract_z
_atom_site_U_iso_or_equiv
_atom_site_adp_type
_atom_site_occupancy
_atom_site_symmetry_multiplicity
_atom_site_calc_flag
_atom_site_refinement_flags
Mo1 Mo 0.51700(5) 0.45152(6) 0.915603(14) 0.0351(2) Uani 1 1 d .
O1 O 0.6182(5) -0.0268(5) 0.79092(12) 0.0569(13) Uani 1 1 d .
O2 O 1.0108(4) -0.0147(4) 0.89366(12) 0.0472(12) Uani 1 1 d .
N1 N 0.6019(4) 0.1872(5) 0.85495(13) 0.0314(12) Uani 1 1 d .
N2 N 0.7520(4) 0.1834(5) 0.89751(12) 0.0268(11) Uani 1 1 d .
C1 C 0.6305(6) 0.2556(6) 0.88743(16) 0.0299(15) Uani 1 1 d .
C2 C 0.7016(6) 0.0785(6) 0.84528(16) 0.0282(14) Uani 1 1 d .
C3 C 0.7064(7) -0.0259(7) 0.81409(18) 0.0401(17) Uani 1 1 d .
C4 C 0.8282(6) -0.1316(6) 0.81320(16) 0.0291(14) Uani 1 1 d .
C5 C 0.8393(6) -0.2367(7) 0.78468(16) 0.0398(16) Uani 1 1 d .
H5A H 0.7718 -0.2360 0.7662 0.048 Uiso 1 1 calc R
C6 C 0.9470(7) -0.3416(7) 0.78295(18) 0.0485(18) Uani 1 1 d .
H6A H 0.9547 -0.4128 0.7634 0.058 Uiso 1 1 calc R
C7 C 1.0439(7) -0.3416(7) 0.81012(18) 0.0468(18) Uani 1 1 d .
H7A H 1.1180 -0.4145 0.8092 0.056 Uiso 1 1 calc R
C8 C 1.0355(6) -0.2379(6) 0.83866(16) 0.0369(16) Uani 1 1 d .
H8A H 1.1027 -0.2406 0.8572 0.044 Uiso 1 1 calc R
C9 C 0.9286(5) -0.1303(6) 0.84010(16) 0.0293(14) Uani 1 1 d .
C10 C 0.9200(6) -0.0219(6) 0.87133(17) 0.0338(15) Uani 1 1 d .
C11 C 0.7964(5) 0.0758(6) 0.87208(15) 0.0263(14) Uani 1 1 d .
C12 C 0.4823(6) 0.2162(7) 0.83287(17) 0.0372(16) Uani 1 1 d .
C13 C 0.3682(6) 0.1222(7) 0.83834(18) 0.0449(17) Uani 1 1 d .
C14 C 0.2576(7) 0.1458(8) 0.8151(2) 0.064(2) Uani 1 1 d .
H14A H 0.1782 0.0824 0.8179 0.076 Uiso 1 1 calc R
C15 C 0.2589(8) 0.2566(9) 0.7883(2) 0.066(2) Uani 1 1 d .
C16 C 0.3753(8) 0.3468(8) 0.78440(19) 0.060(2) Uani 1 1 d .
H16A H 0.3774 0.4233 0.7658 0.072 Uiso 1 1 calc R
C17 C 0.4895(7) 0.3309(7) 0.80644(17) 0.0427(17) Uani 1 1 d .
C18 C 0.3656(6) -0.0068(7) 0.86673(19) 0.063(2) Uani 1 1 d .
H18A H 0.4262 0.0235 0.8866 0.095 Uiso 1 1 calc R
H18B H 0.3967 -0.1078 0.8566 0.095 Uiso 1 1 calc R
H18C H 0.2722 -0.0193 0.8753 0.095 Uiso 1 1 calc R
C19 C 0.1369(8) 0.2765(9) 0.7625(2) 0.111(4) Uani 1 1 d .
H19A H 0.1515 0.2117 0.7412 0.167 Uiso 1 1 calc R
H19B H 0.1282 0.3889 0.7557 0.167 Uiso 1 1 calc R
H19C H 0.0532 0.2418 0.7742 0.167 Uiso 1 1 calc R
C20 C 0.6126(7) 0.4334(7) 0.80175(16) 0.060(2) Uani 1 1 d .
H20A H 0.6218 0.5066 0.8220 0.089 Uiso 1 1 calc R
H20B H 0.6027 0.4947 0.7797 0.089 Uiso 1 1 calc R
H20C H 0.6942 0.3660 0.8005 0.089 Uiso 1 1 calc R
C21 C 0.8191(6) 0.2022(6) 0.93164(16) 0.0295(14) Uani 1 1 d .
C22 C 0.9315(5) 0.3033(6) 0.93477(16) 0.0289(14) Uani 1 1 d .
C23 C 0.9947(6) 0.3168(7) 0.96794(18) 0.0397(17) Uani 1 1 d .
H23A H 1.0706 0.3865 0.9707 0.048 Uiso 1 1 calc R
C24 C 0.9500(6) 0.2315(7) 0.99705(17) 0.0393(17) Uani 1 1 d .
C25 C 0.8402(6) 0.1282(7) 0.99236(18) 0.0383(16) Uani 1 1 d .
H25A H 0.8107 0.0664 1.0120 0.046 Uiso 1 1 calc R
C26 C 0.7730(6) 0.1128(6) 0.96009(17) 0.0324(15) Uani 1 1 d .
C27 C 0.9854(6) 0.3919(7) 0.90316(16) 0.0481(18) Uani 1 1 d .
H27A H 1.0274 0.3163 0.8867 0.072 Uiso 1 1 calc R
H27B H 1.0538 0.4698 0.9112 0.072 Uiso 1 1 calc R
H27C H 0.9101 0.4474 0.8910 0.072 Uiso 1 1 calc R
C28 C 1.0179(7) 0.2487(7) 1.03346(17) 0.057(2) Uani 1 1 d .
H28A H 1.1089 0.2956 1.0308 0.086 Uiso 1 1 calc R
H28B H 1.0264 0.1436 1.0446 0.086 Uiso 1 1 calc R
H28C H 0.9624 0.3181 1.0484 0.086 Uiso 1 1 calc R
C29 C 0.6565(6) -0.0036(6) 0.95609(15) 0.0417(17) Uani 1 1 d .
H29A H 0.6449 -0.0616 0.9785 0.062 Uiso 1 1 calc R
H29B H 0.6764 -0.0793 0.9370 0.062 Uiso 1 1 calc R
H29C H 0.5723 0.0545 0.9502 0.062 Uiso 1 1 calc R
O1A O 0.3678(5) 0.7487(5) 0.94811(12) 0.0726(16) Uani 1 1 d .
O2A O 0.3154(5) 0.2050(5) 0.95288(14) 0.0758(16) Uani 1 1 d .
O3A O 0.6903(4) 0.4837(5) 0.98772(13) 0.0551(13) Uani 1 1 d .
O4A O 0.7125(5) 0.7076(5) 0.88233(13) 0.0841(18) Uani 1 1 d .
O5A O 0.2926(5) 0.5305(6) 0.85709(13) 0.0762(16) Uani 1 1 d .
C1A C 0.4204(6) 0.6360(8) 0.93757(17) 0.0524(19) Uani 1 1 d .
C2A C 0.3881(6) 0.2901(8) 0.93969(17) 0.0493(19) Uani 1 1 d .
C3A C 0.6341(6) 0.4583(7) 0.96117(18) 0.0360(16) Uani 1 1 d .
C4A C 0.6435(7) 0.6123(8) 0.89354(17) 0.0481(18) Uani 1 1 d .
C5A C 0.3784(7) 0.4881(7) 0.87656(18) 0.0449(18) Uani 1 1 d .

loop_
_atom_site_aniso_label
_atom_site_aniso_U_11
_atom_site_aniso_U_22
_atom_site_aniso_U_33
_atom_site_aniso_U_23
_atom_site_aniso_U_13
_atom_site_aniso_U_12
Mo1 0.0321(3) 0.0288(3) 0.0444(4) 0.0031(3) 0.0070(3) 0.0048(3)
O1 0.056(3) 0.057(3) 0.057(3) -0.009(2) -0.016(3) 0.025(2)
O2 0.036(3) 0.053(3) 0.053(3) -0.016(2) -0.011(2) 0.013(2)
N1 0.027(3) 0.026(3) 0.041(4) 0.003(2) -0.006(3) -0.003(2)
N2 0.025(3) 0.029(3) 0.026(3) 0.002(2) -0.003(2) 0.004(2)
C1 0.029(4) 0.027(3) 0.034(4) 0.008(3) -0.003(3) -0.001(3)
C2 0.027(3) 0.026(4) 0.032(4) 0.002(3) 0.002(3) 0.003(3)
C3 0.041(4) 0.032(4) 0.048(5) 0.006(4) 0.007(4) 0.004(3)
C4 0.031(4) 0.024(3) 0.033(4) 0.003(3) 0.000(3) -0.001(3)
C5 0.046(4) 0.042(4) 0.031(4) 0.001(3) -0.015(3) 0.001(3)
C6 0.051(5) 0.046(4) 0.049(5) -0.014(4) -0.009(4) 0.010(4)
C7 0.046(4) 0.037(4) 0.058(5) -0.011(4) 0.005(4) 0.013(3)
C8 0.036(4) 0.038(4) 0.037(4) -0.006(3) -0.007(3) 0.000(3)
C9 0.022(3) 0.023(3) 0.043(4) 0.005(3) 0.001(3) 0.002(3)
C10 0.021(4) 0.036(4) 0.044(5) -0.001(3) 0.003(3) -0.002(3)
C11 0.021(3) 0.030(4) 0.027(4) 0.001(3) -0.001(3) -0.003(3)
C12 0.033(4) 0.027(4) 0.051(5) -0.008(3) -0.017(3) 0.005(3)
C13 0.030(4) 0.037(4) 0.067(5) -0.015(4) -0.017(4) 0.004(3)
C14 0.038(5) 0.038(4) 0.113(7) -0.025(5) -0.022(5) 0.000(3)
C15 0.068(6) 0.043(5) 0.086(7) -0.025(5) -0.035(5) 0.029(4)
C16 0.083(6) 0.037(5) 0.059(5) -0.011(4) -0.027(5) 0.018(4)
C17 0.052(5) 0.031(4) 0.045(5) 0.000(3) -0.010(4) 0.012(3)
C18 0.051(5) 0.041(4) 0.098(6) 0.007(4) 0.011(4) -0.010(3)
C19 0.103(7) 0.073(6) 0.155(9) -0.058(6) -0.091(7) 0.055(5)
C20 0.080(5) 0.051(5) 0.048(5) 0.013(4) -0.006(4) -0.007(4)
C21 0.026(4) 0.035(4) 0.027(4) -0.005(3) 0.003(3) 0.009(3)
C22 0.022(3) 0.037(4) 0.028(4) -0.008(3) -0.002(3) 0.007(3)
C23 0.031(4) 0.041(4) 0.048(5) -0.011(4) 0.001(4) 0.004(3)
C24 0.050(4) 0.033(4) 0.035(5) -0.012(3) -0.002(4) 0.021(3)
C25 0.049(4) 0.027(4) 0.038(5) 0.002(3) 0.005(4) 0.014(3)
C26 0.035(4) 0.033(4) 0.029(4) -0.005(3) 0.003(3) 0.006(3)
C27 0.038(4) 0.047(4) 0.060(5) -0.009(3) 0.010(4) -0.009(3)
C28 0.076(5) 0.053(4) 0.043(5) -0.013(3) -0.018(4) 0.025(4)
C29 0.044(4) 0.041(4) 0.040(4) 0.007(3) 0.004(3) 0.002(3)
O1A 0.085(4) 0.050(3) 0.084(4) -0.005(3) 0.031(3) 0.022(3)
O2A 0.058(3) 0.052(3) 0.119(4) 0.026(3) 0.041(3) 0.000(3)
O3A 0.058(3) 0.061(3) 0.046(3) -0.010(3) -0.014(3) 0.016(2)
O4A 0.109(4) 0.049(3) 0.097(4) 0.002(3) 0.057(4) -0.023(3)
O5A 0.073(4) 0.081(4) 0.074(4) -0.013(3) -0.025(3) 0.042(3)
C1A 0.045(4) 0.049(4) 0.063(5) 0.005(4) 0.021(4) 0.007(3)
C2A 0.042(4) 0.044(4) 0.063(5) 0.003(4) 0.014(4) 0.008(3)
C3A 0.034(4) 0.037(4) 0.038(4) 0.000(4) 0.004(3) 0.010(3)
C4A 0.055(5) 0.037(4) 0.052(5) -0.004(3) 0.021(4) 0.007(3)
C5A 0.042(4) 0.047(4) 0.045(5) -0.004(3) -0.014(4) 0.016(3)

loop_
_atom_type_symbol
_atom_type_description
_atom_type_scat_dispersion_real
_atom_type_scat_dispersion_imag
_atom_type_scat_source
C C 0.0033 0.0016 'International Tables Vol C Tables 4.2.6.8 and 6.1.1.4'
H H 0.0000 0.0000 'International Tables Vol C Tables 4.2.6.8 and 6.1.1.4'
N N 0.0061 0.0033 'International Tables Vol C Tables 4.2.6.8 and 6.1.1.4'
O O 0.0106 0.0060 'International Tables Vol C Tables 4.2.6.8 and 6.1.1.4'
Mo Mo -1.6832 0.6857 'International Tables Vol C Tables 4.2.6.8 and 6.1.1.4'

loop_
_geom_angle_atom_site_label_1
_geom_angle_atom_site_label_2
_geom_angle_atom_site_label_3
_geom_angle
C1A Mo1 C5A 82.2(3)
C1A Mo1 C4A 87.1(2)
C5A Mo1 C4A 90.6(3)
C1A Mo1 C3A 84.0(3)
C5A Mo1 C3A 166.2(2)
C4A Mo1 C3A 89.2(3)
C1A Mo1 C2A 91.7(2)
C5A Mo1 C2A 90.6(3)
C4A Mo1 C2A 178.3(3)
C3A Mo1 C2A 89.4(2)
C1A Mo1 C1 175.7(2)
C5A Mo1 C1 95.8(2)
C4A Mo1 C1 89.1(2)
C3A Mo1 C1 98.0(2)
C2A Mo1 C1 92.1(2)
C1 N1 C2 111.9(5)
C1 N1 C12 126.2(5)
C2 N1 C12 121.8(5)
C1 N2 C11 112.0(5)
C1 N2 C21 125.0(5)
C11 N2 C21 122.7(4)
N1 C1 N2 102.8(5)
N1 C1 Mo1 128.8(4)
N2 C1 Mo1 128.2(4)
C11 C2 N1 107.0(5)
C11 C2 C3 123.6(5)
N1 C2 C3 129.3(6)
O1 C3 C2 123.1(6)
O1 C3 C4 122.7(6)
C2 C3 C4 114.2(6)
C5 C4 C9 119.9(5)
C5 C4 C3 117.9(6)
C9 C4 C3 122.3(5)
C6 C5 C4 120.7(6)
C6 C5 H5A 119.6
C4 C5 H5A 119.6
C5 C6 C7 118.8(6)
C5 C6 H6A 120.6
C7 C6 H6A 120.6
C6 C7 C8 121.6(6)
C6 C7 H7A 119.2
C8 C7 H7A 119.2
C9 C8 C7 119.6(6)
C9 C8 H8A 120.2
C7 C8 H8A 120.2
C8 C9 C4 119.4(5)
C8 C9 C10 118.8(6)
C4 C9 C10 121.8(5)
O2 C10 C11 123.8(5)
O2 C10 C9 121.7(5)
C11 C10 C9 114.5(6)
C2 C11 N2 106.4(5)
C2 C11 C10 123.4(5)
N2 C11 C10 130.2(5)
C17 C12 C13 123.5(6)
C17 C12 N1 118.6(5)
C13 C12 N1 117.8(5)
C12 C13 C14 116.5(6)
C12 C13 C18 122.1(6)
C14 C13 C18 121.3(6)
C15 C14 C13 122.7(7)
C15 C14 H14A 118.6
C13 C14 H14A 118.6
C14 C15 C16 118.0(7)
C14 C15 C19 121.4(8)
C16 C15 C19 120.6(8)
C15 C16 C17 122.9(7)
C15 C16 H16A 118.5
C17 C16 H16A 118.5
C12 C17 C16 116.4(6)
C12 C17 C20 122.3(6)
C16 C17 C20 121.2(6)
C13 C18 H18A 109.5
C13 C18 H18B 109.5
H18A C18 H18B 109.5
C13 C18 H18C 109.5
H18A C18 H18C 109.5
H18B C18 H18C 109.5
C15 C19 H19A 109.5
C15 C19 H19B 109.5
H19A C19 H19B 109.5
C15 C19 H19C 109.5
H19A C19 H19C 109.5
H19B C19 H19C 109.5
C17 C20 H20A 109.5
C17 C20 H20B 109.5
H20A C20 H20B 109.5
C17 C20 H20C 109.5
H20A C20 H20C 109.5
H20B C20 H20C 109.5
C26 C21 C22 122.0(6)
C26 C21 N2 118.6(5)
C22 C21 N2 119.3(5)
C23 C22 C21 117.8(6)
C23 C22 C27 120.7(5)
C21 C22 C27 121.4(6)
C24 C23 C22 121.7(6)
C24 C23 H23A 119.2
C22 C23 H23A 119.2
C23 C24 C25 118.4(6)
C23 C24 C28 121.5(6)
C25 C24 C28 120.0(6)
C26 C25 C24 121.9(6)
C26 C25 H25A 119.1
C24 C25 H25A 119.1
C25 C26 C21 118.2(6)
C25 C26 C29 119.9(5)
C21 C26 C29 121.9(6)
C22 C27 H27A 109.5
C22 C27 H27B 109.5
H27A C27 H27B 109.5
C22 C27 H27C 109.5
H27A C27 H27C 109.5
H27B C27 H27C 109.5
C24 C28 H28A 109.5
C24 C28 H28B 109.5
H28A C28 H28B 109.5
C24 C28 H28C 109.5
H28A C28 H28C 109.5
H28B C28 H28C 109.5
C26 C29 H29A 109.5
C26 C29 H29B 109.5
H29A C29 H29B 109.5
C26 C29 H29C 109.5
H29A C29 H29C 109.5
H29B C29 H29C 109.5
O1A C1A Mo1 174.9(6)
O2A C2A Mo1 178.2(5)
O3A C3A Mo1 169.6(5)
O4A C4A Mo1 176.7(6)
O5A C5A Mo1 169.1(5)

loop_
_geom_bond_atom_site_label_1
_geom_bond_atom_site_label_2
_geom_bond_distance
Mo1 C1A 1.999(7)
Mo1 C5A 2.006(7)
Mo1 C4A 2.018(7)
Mo1 C3A 2.046(7)
Mo1 C2A 2.069(7)
Mo1 C1 2.257(5)
O1 C3 1.216(7)
O2 C10 1.214(6)
N1 C1 1.374(6)
N1 C2 1.389(6)
N1 C12 1.445(7)
N2 C1 1.383(6)
N2 C11 1.389(6)
N2 C21 1.440(7)
C2 C11 1.359(7)
C2 C3 1.464(8)
C3 C4 1.487(8)
C4 C5 1.394(7)
C4 C9 1.399(7)
C5 C6 1.376(7)
C5 H5A 0.9500
C6 C7 1.383(8)
C6 H6A 0.9500
C7 C8 1.385(7)
C7 H7A 0.9500
C8 C9 1.384(7)
C8 H8A 0.9500
C9 C10 1.489(8)
C10 C11 1.463(7)
C12 C17 1.385(8)
C12 C13 1.386(8)
C13 C14 1.395(8)
C13 C18 1.520(8)
C14 C15 1.368(9)
C14 H14A 0.9500
C15 C16 1.378(9)
C15 C19 1.536(9)
C16 C17 1.387(8)
C16 H16A 0.9500
C17 C20 1.494(8)
C18 H18A 0.9800
C18 H18B 0.9800
C18 H18C 0.9800
C19 H19A 0.9800
C19 H19B 0.9800
C19 H19C 0.9800
C20 H20A 0.9800
C20 H20B 0.9800
C20 H20C 0.9800
C21 C26 1.387(7)
C21 C22 1.393(7)
C22 C23 1.388(7)
C22 C27 1.504(7)
C23 C24 1.384(8)
C23 H23A 0.9500
C24 C25 1.390(8)
C24 C28 1.519(8)
C25 C26 1.376(8)
C25 H25A 0.9500
C26 C29 1.508(7)
C27 H27A 0.9800
C27 H27B 0.9800
C27 H27C 0.9800
C28 H28A 0.9800
C28 H28B 0.9800
C28 H28C 0.9800
C29 H29A 0.9800
C29 H29B 0.9800
C29 H29C 0.9800
O1A C1A 1.150(6)
O2A C2A 1.129(6)
O3A C3A 1.152(6)
O4A C4A 1.133(6)
O5A C5A 1.161(7)

loop_
_geom_torsion_atom_site_label_1
_geom_torsion_atom_site_label_2
_geom_torsion_atom_site_label_3
_geom_torsion_atom_site_label_4
_geom_torsion
C2 N1 C1 N2 -0.4(5)
C12 N1 C1 N2 177.7(5)
C2 N1 C1 Mo1 175.2(3)
C12 N1 C1 Mo1 -6.6(7)
C11 N2 C1 N1 0.4(5)
C21 N2 C1 N1 -173.3(4)
C11 N2 C1 Mo1 -175.3(3)
C21 N2 C1 Mo1 11.0(7)
C5A Mo1 C1 N1 -2.6(5)
C4A Mo1 C1 N1 -93.1(5)
C3A Mo1 C1 N1 177.9(4)
C2A Mo1 C1 N1 88.2(5)
C5A Mo1 C1 N2 172.0(4)
C4A Mo1 C1 N2 81.5(5)
C3A Mo1 C1 N2 -7.5(5)
C2A Mo1 C1 N2 -97.2(5)
C1 N1 C2 C11 0.3(6)
C12 N1 C2 C11 -177.9(5)
C1 N1 C2 C3 176.1(5)
C12 N1 C2 C3 -2.1(8)
C11 C2 C3 O1 177.1(6)
N1 C2 C3 O1 1.9(9)
C11 C2 C3 C4 -2.7(7)
N1 C2 C3 C4 -177.9(5)
O1 C3 C4 C5 -0.9(8)
C2 C3 C4 C5 178.9(5)
O1 C3 C4 C9 -179.6(5)
C2 C3 C4 C9 0.2(7)
C9 C4 C5 C6 1.1(8)
C3 C4 C5 C6 -177.7(5)
C4 C5 C6 C7 0.3(9)
C5 C6 C7 C8 -0.6(9)
C6 C7 C8 C9 -0.6(9)
C7 C8 C9 C4 2.0(8)
C7 C8 C9 C10 178.9(5)
C5 C4 C9 C8 -2.3(8)
C3 C4 C9 C8 176.4(5)
C5 C4 C9 C10 -179.1(5)
C3 C4 C9 C10 -0.4(8)
C8 C9 C10 O2 7.3(8)
C4 C9 C10 O2 -175.9(5)
C8 C9 C10 C11 -174.2(5)
C4 C9 C10 C11 2.6(7)
N1 C2 C11 N2 -0.1(5)
C3 C2 C11 N2 -176.2(5)
N1 C2 C11 C10 -178.4(5)
C3 C2 C11 C10 5.5(8)
C1 N2 C11 C2 -0.2(6)
C21 N2 C11 C2 173.7(4)
C1 N2 C11 C10 178.0(5)
C21 N2 C11 C10 -8.2(8)
O2 C10 C11 C2 173.3(5)
C9 C10 C11 C2 -5.2(7)
O2 C10 C11 N2 -4.6(9)
C9 C10 C11 N2 176.9(5)
C1 N1 C12 C17 94.2(7)
C2 N1 C12 C17 -87.8(6)
C1 N1 C12 C13 -88.7(7)
C2 N1 C12 C13 89.3(6)
C17 C12 C13 C14 1.2(9)
N1 C12 C13 C14 -175.8(5)
C17 C12 C13 C18 177.7(5)
N1 C12 C13 C18 0.7(8)
C12 C13 C14 C15 -0.8(9)
C18 C13 C14 C15 -177.4(6)
C13 C14 C15 C16 0.6(10)
C13 C14 C15 C19 178.3(6)
C14 C15 C16 C17 -0.7(10)
C19 C15 C16 C17 -178.4(6)
C13 C12 C17 C16 -1.2(9)
N1 C12 C17 C16 175.7(5)
C13 C12 C17 C20 178.4(6)
N1 C12 C17 C20 -4.6(8)
C15 C16 C17 C12 1.0(9)
C15 C16 C17 C20 -178.7(6)
C1 N2 C21 C26 80.8(6)
C11 N2 C21 C26 -92.3(6)
C1 N2 C21 C22 -102.2(6)
C11 N2 C21 C22 84.8(6)
C26 C21 C22 C23 -2.2(8)
N2 C21 C22 C23 -179.1(4)
C26 C21 C22 C27 176.3(5)
N2 C21 C22 C27 -0.7(7)
C21 C22 C23 C24 1.0(8)
C27 C22 C23 C24 -177.4(5)
C22 C23 C24 C25 1.0(8)
C22 C23 C24 C28 -179.0(5)
C23 C24 C25 C26 -2.1(8)
C28 C24 C25 C26 177.9(5)
C24 C25 C26 C21 1.0(8)
C24 C25 C26 C29 178.6(5)
C22 C21 C26 C25 1.2(8)
N2 C21 C26 C25 178.2(5)
C22 C21 C26 C29 -176.4(5)
N2 C21 C26 C29 0.6(7)
